data_7229269
loop_
_publ_author_name
'Zou, Rui'
'Zhang, Jie'
'Hu, Shu-Zhi'
'Hu, Fei'
'Zhang, Haoyu'
'Fu, Zhiyong'

_publ_section_title
;
 Reversible mechanochromic and thermochromic luminescent switching via the
 hydrogen-bond-directed assemblies in a zinc coordination complex
;
_journal_name_full CrystEngComm
_journal_paper_doi 10.1039/C7CE01511A
_journal_year 2017
_chemical_formula_moiety 'C28 H18 N4 O4 Zn, 2(H2 O), H1.54 O0.54'
_chemical_formula_sum 'C28 H23.07 N4 O6.53 Zn'
_chemical_formula_weight 585.51
_space_group_crystal_system triclinic
_space_group_IT_number 2
_space_group_name_Hall '-P 1'
_space_group_name_H-M_alt 'P -1'
_symmetry_space_group_name_Hall '-P 1'
_symmetry_space_group_name_H-M 'P -1'
_atom_sites_solution_hydrogens mixed
_atom_sites_solution_primary iterative
_audit_creation_date 2017-07-18
_audit_creation_method
;
Olex2 1.2
(compiled 2016.02.19 svn.r3266 for OlexSys, GUI svn.r5155)
;
_audit_update_record
;
2017-07-18 deposited with the CCDC.
2017-10-03 downloaded from the CCDC.
;
_cell_angle_alpha 80.673(8)
_cell_angle_beta 89.866(6)
_cell_angle_gamma 70.745(9)
_cell_formula_units_Z 2
_cell_length_a 8.7484(7)
_cell_length_b 10.2091(13)
_cell_length_c 14.7961(11)
_cell_measurement_reflns_used 4088
_cell_measurement_temperature 173(10)
_cell_measurement_theta_max 28.2730
_cell_measurement_theta_min 3.6890
_cell_volume 1229.2(2)
_computing_molecular_graphics 'Olex2 (Dolomanov et al., 2009)'
_computing_publication_material 'Olex2 (Dolomanov et al., 2009)'
_computing_structure_refinement 'XL (Sheldrick, 2008)'
_computing_structure_solution 'olex2.solve (Bourhis et al., 2015)'
_diffrn_ambient_temperature 173.00(10)
_diffrn_detector_area_resol_mean 16.1213
_diffrn_measured_fraction_theta_full 0.998
_diffrn_measured_fraction_theta_max 0.998
_diffrn_measurement_device_type 'Xcalibur, Eos, Gemini'
_diffrn_measurement_method 'phi and omega scans'
_diffrn_radiation_monochromator graphite
_diffrn_radiation_type MoK\a
_diffrn_radiation_wavelength 0.71073
_diffrn_reflns_av_R_equivalents 0.0494
_diffrn_reflns_av_unetI/netI 0.0795
_diffrn_reflns_Laue_measured_fraction_full 0.998
_diffrn_reflns_Laue_measured_fraction_max 0.998
_diffrn_reflns_limit_h_max 10
_diffrn_reflns_limit_h_min -10
_diffrn_reflns_limit_k_max 12
_diffrn_reflns_limit_k_min -12
_diffrn_reflns_limit_l_max 16
_diffrn_reflns_limit_l_min -17
_diffrn_reflns_number 8171
_diffrn_reflns_point_group_measured_fraction_full 0.998
_diffrn_reflns_point_group_measured_fraction_max 0.998
_diffrn_reflns_theta_full 25.027
_diffrn_reflns_theta_max 25.027
_diffrn_reflns_theta_min 2.753
_exptl_absorpt_coefficient_mu 1.055
_exptl_absorpt_correction_T_max 1.00000
_exptl_absorpt_correction_T_min 0.55644
_exptl_absorpt_correction_type multi-scan
_exptl_crystal_colour pink
_exptl_crystal_density_diffrn 1.582
_exptl_crystal_description block
_exptl_crystal_F_000 603
_exptl_crystal_size_max 0.32
_exptl_crystal_size_mid 0.27
_exptl_crystal_size_min 0.25
_refine_diff_density_max 0.573
_refine_diff_density_min -0.654
_refine_diff_density_rms 0.109
_refine_ls_extinction_method none
_refine_ls_goodness_of_fit_ref 1.056
_refine_ls_hydrogen_treatment mixed
_refine_ls_matrix_type full
_refine_ls_number_parameters 378
_refine_ls_number_reflns 4342
_refine_ls_number_restraints 4
_refine_ls_restrained_S_all 1.056
_refine_ls_R_factor_all 0.0607
_refine_ls_R_factor_gt 0.0467
_refine_ls_shift/su_max 0.000
_refine_ls_shift/su_mean 0.000
_refine_ls_structure_factor_coef Fsqd
_refine_ls_weighting_details 'w=1/[\s^2^(Fo^2^)+(0.0552P)^2^] where P=(Fo^2^+2Fc^2^)/3'
_refine_ls_weighting_scheme calc
_refine_ls_wR_factor_gt 0.1060
_refine_ls_wR_factor_ref 0.1253
_reflns_Friedel_coverage 0.000
_reflns_number_gt 3576
_reflns_number_total 4342
_reflns_threshold_expression 'I > 2\s(I)'
_cod_data_source_file c7ce01511a2.cif
_cod_data_source_block 1
_cod_database_code 7229269
_shelx_space_group_comment
;
The symmetry employed for this shelxl refinement is uniquely defined
by the following loop, which should always be used as a source of
symmetry information in preference to the above space-group names.
They are only intended as comments.
;
_olex2_refinement_description
;
1. Fixed Uiso
 At 1.2 times of:
  All C(H) groups
 At 1.5 times of:
  All O(H) groups, All O(H,H) groups
2. Restrained distances
 H3WB-H3WA
 1.388 with sigma of 0.001
 O3W-H3WB
 0.85 with sigma of 0.001
 H2WB-O2W
 0.85 with sigma of 0.02
 H2WA-H2WB
 1.388 with sigma of 0.02
3. Others
 Fixed Sof: O3W(0.537) H3WA(0.537)
4.a Free rotating group:
 O1W(H1WA,H1WB), O2W(H2WA), O3W(H3WA)
4.b Aromatic/amide H refined with riding coordinates:
 C1(H1), C2(H2), C4(H4), C5(H5), C7(H7), C9(H9), C12(H12), C13(H13), C14(H14),
 C15(H15), C17(H17), C18(H18), C19(H19), C20(H20), C22(H22), C23(H23), C24(H24),
  C26(H26)
;
_shelx_shelxl_version_number 2014/7
_olex2_submission_special_instructions 'No special instructions were received'

loop_
_space_group_symop_operation_xyz
'x, y, z'
'-x, -y, -z'

loop_
_atom_site_label
_atom_site_type_symbol
_atom_site_fract_x
_atom_site_fract_y
_atom_site_fract_z
_atom_site_U_iso_or_equiv
_atom_site_adp_type
_atom_site_occupancy
_atom_site_site_symmetry_order
_atom_site_calc_flag
_atom_site_refinement_flags_posn
_atom_site_refinement_flags_occupancy
Zn1 Zn 0.27565(4) 0.71160(4) 0.70022(2) 0.01655(15) Uani 1 1 d . .
O1 O 0.2728(3) 0.5417(3) 0.79072(16) 0.0212(6) Uani 1 1 d . .
O2 O 0.2328(3) 0.4698(3) 0.66218(16) 0.0274(6) Uani 1 1 d . .
O3 O 0.3021(3) -0.1693(3) 0.79130(16) 0.0224(6) Uani 1 1 d . .
O4 O 0.3027(3) -0.0269(3) 0.66148(16) 0.0258(6) Uani 1 1 d . .
N1 N 0.1926(4) 0.8193(4) 0.0735(2) 0.0292(8) Uani 1 1 d . .
N2 N 0.2577(3) 0.7422(3) 0.55701(19) 0.0151(6) Uani 1 1 d . .
N3 N 0.0169(3) 0.8003(3) 0.66502(19) 0.0182(7) Uani 1 1 d . .
N4 N 0.5239(3) 0.6424(3) 0.66050(19) 0.0180(7) Uani 1 1 d . .
C1 C 0.3209(4) 0.7275(5) 0.1236(3) 0.0298(10) Uani 1 1 d . .
H1 H 0.4023 0.6694 0.0934 0.036 Uiso 1 1 calc R .
C2 C 0.3404(4) 0.7134(4) 0.2176(2) 0.0244(9) Uani 1 1 d . .
H2 H 0.4338 0.6484 0.2487 0.029 Uiso 1 1 calc R .
C3 C 0.2207(4) 0.7960(4) 0.2657(2) 0.0176(8) Uani 1 1 d . .
C4 C 0.0882(4) 0.8930(4) 0.2137(2) 0.0234(9) Uani 1 1 d . .
H4 H 0.0048 0.9521 0.2422 0.028 Uiso 1 1 calc R .
C5 C 0.0798(4) 0.9022(5) 0.1199(3) 0.0308(10) Uani 1 1 d . .
H5 H -0.0096 0.9699 0.0868 0.037 Uiso 1 1 calc R .
C6 C 0.3915(4) 0.7059(4) 0.5104(2) 0.0162(7) Uani 1 1 d . .
C7 C 0.3842(4) 0.7233(4) 0.4158(2) 0.0186(8) Uani 1 1 d . .
H7 H 0.4791 0.6985 0.3845 0.022 Uiso 1 1 calc R .
C8 C 0.2336(4) 0.7783(4) 0.3674(2) 0.0181(8) Uani 1 1 d . .
C9 C 0.0954(4) 0.8145(4) 0.4181(2) 0.0187(8) Uani 1 1 d . .
H9 H -0.0071 0.8508 0.3883 0.022 Uiso 1 1 calc R .
C10 C 0.1108(4) 0.7964(4) 0.5125(2) 0.0165(7) Uani 1 1 d . .
C11 C -0.0266(4) 0.8307(4) 0.5748(2) 0.0168(7) Uani 1 1 d . .
C12 C -0.1876(4) 0.8900(4) 0.5429(2) 0.0203(8) Uani 1 1 d . .
H12 H -0.2152 0.9110 0.4803 0.024 Uiso 1 1 calc R .
C13 C -0.3060(4) 0.9172(4) 0.6057(2) 0.0228(9) Uani 1 1 d . .
H13 H -0.4147 0.9577 0.5857 0.027 Uiso 1 1 calc R .
C14 C -0.2620(4) 0.8839(4) 0.6984(2) 0.0226(8) Uani 1 1 d . .
H14 H -0.3400 0.9003 0.7419 0.027 Uiso 1 1 calc R .
C15 C -0.0997(4) 0.8258(4) 0.7246(2) 0.0224(8) Uani 1 1 d . .
H15 H -0.0696 0.8031 0.7870 0.027 Uiso 1 1 calc R .
C16 C 0.5457(4) 0.6460(4) 0.5696(2) 0.0171(8) Uani 1 1 d . .
C17 C 0.6970(4) 0.5995(4) 0.5356(2) 0.0209(8) Uani 1 1 d . .
H17 H 0.7088 0.6027 0.4729 0.025 Uiso 1 1 calc R .
C18 C 0.8317(4) 0.5478(4) 0.5968(3) 0.0252(9) Uani 1 1 d . .
H18 H 0.9353 0.5148 0.5756 0.030 Uiso 1 1 calc R .
C19 C 0.8102(4) 0.5458(4) 0.6895(2) 0.0228(8) Uani 1 1 d . .
H19 H 0.8990 0.5129 0.7315 0.027 Uiso 1 1 calc R .
C20 C 0.6546(4) 0.5935(4) 0.7186(2) 0.0227(9) Uani 1 1 d . .
H20 H 0.6401 0.5915 0.7811 0.027 Uiso 1 1 calc R .
C22 C 0.2857(4) 0.2780(4) 0.8964(2) 0.0238(8) Uani 1 1 d . .
H22 H 0.2770 0.3506 0.9289 0.029 Uiso 1 1 calc R .
C23 C 0.3117(4) 0.1438(4) 0.9426(3) 0.0280(9) Uani 1 1 d . .
H23 H 0.3208 0.1266 1.0064 0.034 Uiso 1 1 calc R .
C24 C 0.3245(4) 0.0336(4) 0.8960(2) 0.0236(8) Uani 1 1 d . .
H24 H 0.3434 -0.0569 0.9282 0.028 Uiso 1 1 calc R .
C25 C 0.3089(4) 0.0599(4) 0.8005(2) 0.0180(8) Uani 1 1 d . .
C26 C 0.2821(4) 0.1960(4) 0.7537(2) 0.0166(8) Uani 1 1 d . .
H26 H 0.2707 0.2137 0.6900 0.020 Uiso 1 1 calc R .
C27 C 0.2721(4) 0.3055(4) 0.8005(2) 0.0181(8) Uani 1 1 d . .
C28 C 0.2548(4) 0.4488(4) 0.7464(2) 0.0172(8) Uani 1 1 d . .
C29 C 0.3064(4) -0.0530(4) 0.7466(2) 0.0177(8) Uani 1 1 d . .
O1W O 0.1095(4) 0.6646(4) -0.0581(2) 0.0442(8) Uani 1 1 d . .
H1WA H 0.1311 0.7335 -0.0427 0.066 Uiso 1 1 d G .
H1WB H 0.1794 0.6261 -0.0941 0.066 Uiso 1 1 d G .
O2W O -0.1556(4) 0.5725(5) -0.0931(3) 0.0648(11) Uani 1 1 d D .
H2WA H -0.0784 0.6021 -0.0825 0.097 Uiso 1 1 d DG .
O3W O -0.4846(6) 0.6297(7) -0.0601(4) 0.0434(15) Uani 0.537 1 d D P
H3WA H -0.4030 0.6522 -0.0785 0.065 Uiso 0.537 1 d DG P
H3WB H -0.476(5) 0.549(2) -0.073(4) 0.29(7) Uiso 1 1 d D .
H2WB H -0.157(13) 0.512(11) -0.044(5) 0.33(7) Uiso 1 1 d D .

loop_
_atom_site_aniso_label
_atom_site_aniso_U_11
_atom_site_aniso_U_22
_atom_site_aniso_U_33
_atom_site_aniso_U_23
_atom_site_aniso_U_13
_atom_site_aniso_U_12
Zn1 0.0182(2) 0.0140(3) 0.0172(2) -0.00200(19) -0.00061(17) -0.00537(17)
O1 0.0291(12) 0.0151(15) 0.0218(13) -0.0030(11) 0.0004(11) -0.0108(11)
O2 0.0486(15) 0.0163(16) 0.0157(13) -0.0004(12) 0.0015(12) -0.0098(12)
O3 0.0344(13) 0.0149(15) 0.0223(13) -0.0042(12) 0.0026(11) -0.0137(11)
O4 0.0406(14) 0.0176(16) 0.0192(14) -0.0050(12) -0.0025(12) -0.0087(12)
N1 0.0302(17) 0.038(2) 0.0200(16) -0.0062(16) 0.0025(14) -0.0114(16)
N2 0.0162(13) 0.0103(16) 0.0205(15) -0.0044(13) -0.0019(12) -0.0059(12)
N3 0.0214(14) 0.0162(18) 0.0161(15) -0.0028(13) 0.0020(12) -0.0051(12)
N4 0.0183(14) 0.0155(18) 0.0210(16) -0.0040(13) -0.0026(12) -0.0066(12)
C1 0.0247(19) 0.037(3) 0.026(2) -0.008(2) 0.0075(17) -0.0073(18)
C2 0.0191(17) 0.027(2) 0.024(2) -0.0016(18) -0.0026(16) -0.0054(16)
C3 0.0182(16) 0.020(2) 0.0190(18) -0.0064(16) 0.0026(14) -0.0106(15)
C4 0.0175(16) 0.026(2) 0.025(2) -0.0046(18) -0.0017(15) -0.0047(15)
C5 0.0290(19) 0.033(3) 0.025(2) 0.0045(19) -0.0058(17) -0.0075(18)
C6 0.0175(16) 0.0069(19) 0.0236(19) -0.0007(15) 0.0002(15) -0.0041(14)
C7 0.0194(16) 0.018(2) 0.0189(18) -0.0034(16) 0.0048(15) -0.0061(14)
C8 0.0229(17) 0.012(2) 0.0195(18) -0.0022(16) -0.0006(15) -0.0060(15)
C9 0.0186(16) 0.013(2) 0.0228(19) -0.0023(16) -0.0027(15) -0.0041(14)
C10 0.0198(16) 0.0083(19) 0.0231(19) -0.0029(16) -0.0003(15) -0.0072(14)
C11 0.0219(16) 0.0071(19) 0.0216(19) -0.0030(15) 0.0027(15) -0.0050(14)
C12 0.0189(16) 0.022(2) 0.0201(19) -0.0017(17) -0.0009(15) -0.0085(15)
C13 0.0166(16) 0.019(2) 0.032(2) -0.0066(18) -0.0027(16) -0.0051(15)
C14 0.0203(17) 0.022(2) 0.026(2) -0.0078(18) 0.0063(16) -0.0064(16)
C15 0.0267(18) 0.021(2) 0.0188(18) -0.0027(17) 0.0029(16) -0.0078(16)
C16 0.0174(16) 0.017(2) 0.0199(18) -0.0055(16) -0.0002(14) -0.0082(14)
C17 0.0243(18) 0.019(2) 0.0206(19) -0.0056(17) 0.0003(16) -0.0069(15)
C18 0.0183(17) 0.024(2) 0.033(2) -0.0076(19) 0.0008(16) -0.0052(16)
C19 0.0218(17) 0.021(2) 0.024(2) -0.0014(17) -0.0096(16) -0.0072(15)
C20 0.0277(19) 0.026(2) 0.0161(18) -0.0010(17) -0.0044(16) -0.0132(17)
C22 0.0327(19) 0.019(2) 0.023(2) -0.0078(18) 0.0014(17) -0.0109(16)
C23 0.045(2) 0.024(2) 0.0166(19) -0.0004(18) -0.0037(17) -0.0148(18)
C24 0.0308(19) 0.017(2) 0.023(2) -0.0013(17) 0.0000(16) -0.0096(16)
C25 0.0170(16) 0.018(2) 0.0195(18) -0.0040(16) 0.0006(14) -0.0061(14)
C26 0.0222(16) 0.013(2) 0.0147(17) -0.0024(15) -0.0028(14) -0.0067(14)
C27 0.0186(16) 0.015(2) 0.0212(19) -0.0023(16) -0.0004(15) -0.0065(14)
C28 0.0154(16) 0.015(2) 0.0224(19) -0.0066(16) 0.0034(15) -0.0045(14)
C29 0.0115(15) 0.015(2) 0.024(2) -0.0032(17) -0.0032(14) -0.0006(14)
O1W 0.0571(19) 0.054(2) 0.0355(18) -0.0205(16) 0.0163(15) -0.0314(17)
O2W 0.061(2) 0.089(3) 0.052(2) -0.014(2) -0.0097(18) -0.034(2)
O3W 0.042(3) 0.059(5) 0.030(3) -0.014(3) 0.006(3) -0.016(3)

loop_
_atom_type_symbol
_atom_type_description
_atom_type_scat_dispersion_real
_atom_type_scat_dispersion_imag
_atom_type_scat_source
C C 0.0033 0.0016 'International Tables Vol C Tables 4.2.6.8 and 6.1.1.4'
H H 0.0000 0.0000 'International Tables Vol C Tables 4.2.6.8 and 6.1.1.4'
N N 0.0061 0.0033 'International Tables Vol C Tables 4.2.6.8 and 6.1.1.4'
O O 0.0106 0.0060 'International Tables Vol C Tables 4.2.6.8 and 6.1.1.4'
Zn Zn 0.2839 1.4301 'International Tables Vol C Tables 4.2.6.8 and 6.1.1.4'

loop_
_geom_angle_atom_site_label_1
_geom_angle_atom_site_label_2
_geom_angle_atom_site_label_3
_geom_angle
_geom_angle_site_symmetry_1
_geom_angle_site_symmetry_3
O1 Zn1 N2 128.46(10) . .
O1 Zn1 N3 97.72(10) . .
O1 Zn1 N4 101.00(10) . .
O3 Zn1 O1 98.00(10) 1_565 .
O3 Zn1 N2 133.54(11) 1_565 .
O3 Zn1 N3 101.53(10) 1_565 .
O3 Zn1 N4 97.85(10) 1_565 .
N2 Zn1 N3 75.50(10) . .
N2 Zn1 N4 75.31(10) . .
N4 Zn1 N3 150.79(11) . .
C28 O1 Zn1 109.0(2) . .
C29 O3 Zn1 108.0(2) . 1_545
C1 N1 C5 115.8(3) . .
C6 N2 Zn1 119.9(2) . .
C6 N2 C10 120.4(3) . .
C10 N2 Zn1 119.7(2) . .
C11 N3 Zn1 115.9(2) . .
C15 N3 Zn1 125.7(2) . .
C15 N3 C11 118.4(3) . .
C16 N4 Zn1 116.4(2) . .
C20 N4 Zn1 125.0(2) . .
C20 N4 C16 118.5(3) . .
N1 C1 H1 118.0 . .
N1 C1 C2 124.0(4) . .
C2 C1 H1 118.0 . .
C1 C2 H2 120.0 . .
C1 C2 C3 120.0(3) . .
C3 C2 H2 120.0 . .
C2 C3 C8 121.5(3) . .
C4 C3 C2 116.1(3) . .
C4 C3 C8 122.4(3) . .
C3 C4 H4 119.9 . .
C5 C4 C3 120.1(3) . .
C5 C4 H4 119.9 . .
N1 C5 C4 123.9(4) . .
N1 C5 H5 118.0 . .
C4 C5 H5 118.0 . .
N2 C6 C7 121.5(3) . .
N2 C6 C16 114.1(3) . .
C7 C6 C16 124.4(3) . .
C6 C7 H7 120.2 . .
C6 C7 C8 119.6(3) . .
C8 C7 H7 120.2 . .
C7 C8 C3 121.2(3) . .
C7 C8 C9 117.6(3) . .
C9 C8 C3 121.2(3) . .
C8 C9 H9 120.0 . .
C10 C9 C8 120.0(3) . .
C10 C9 H9 120.0 . .
N2 C10 C9 120.9(3) . .
N2 C10 C11 113.7(3) . .
C9 C10 C11 125.5(3) . .
N3 C11 C10 115.2(3) . .
N3 C11 C12 121.8(3) . .
C12 C11 C10 123.0(3) . .
C11 C12 H12 120.6 . .
C13 C12 C11 118.8(3) . .
C13 C12 H12 120.6 . .
C12 C13 H13 120.2 . .
C12 C13 C14 119.5(3) . .
C14 C13 H13 120.2 . .
C13 C14 H14 120.9 . .
C15 C14 C13 118.2(3) . .
C15 C14 H14 120.9 . .
N3 C15 C14 123.2(3) . .
N3 C15 H15 118.4 . .
C14 C15 H15 118.4 . .
N4 C16 C6 114.2(3) . .
N4 C16 C17 122.3(3) . .
C17 C16 C6 123.6(3) . .
C16 C17 H17 120.7 . .
C16 C17 C18 118.7(3) . .
C18 C17 H17 120.7 . .
C17 C18 H18 120.4 . .
C19 C18 C17 119.3(3) . .
C19 C18 H18 120.4 . .
C18 C19 H19 120.6 . .
C20 C19 C18 118.8(3) . .
C20 C19 H19 120.6 . .
N4 C20 C19 122.5(3) . .
N4 C20 H20 118.8 . .
C19 C20 H20 118.8 . .
C23 C22 H22 120.0 . .
C23 C22 C27 120.0(3) . .
C27 C22 H22 120.0 . .
C22 C23 H23 119.4 . .
C22 C23 C24 121.3(3) . .
C24 C23 H23 119.4 . .
C23 C24 H24 120.3 . .
C23 C24 C25 119.3(4) . .
C25 C24 H24 120.3 . .
C24 C25 C29 121.6(3) . .
C26 C25 C24 119.3(3) . .
C26 C25 C29 118.9(3) . .
C25 C26 H26 119.4 . .
C27 C26 C25 121.2(3) . .
C27 C26 H26 119.4 . .
C22 C27 C28 122.0(3) . .
C26 C27 C22 118.8(3) . .
C26 C27 C28 119.1(3) . .
O1 C28 C27 117.6(3) . .
O2 C28 O1 123.0(3) . .
O2 C28 C27 119.3(3) . .
O3 C29 C25 117.7(3) . .
O4 C29 O3 123.2(3) . .
O4 C29 C25 119.0(3) . .
H1WA O1W H1WB 109.5 . .
H2WA O2W H2WB 105.3 . .
H3WA O3W H3WB 109.5 . .

loop_
_geom_bond_atom_site_label_1
_geom_bond_atom_site_label_2
_geom_bond_distance
_geom_bond_site_symmetry_2
Zn1 O1 2.019(2) .
Zn1 O3 2.016(2) 1_565
Zn1 N2 2.090(3) .
Zn1 N3 2.172(3) .
Zn1 N4 2.163(3) .
O1 C28 1.286(4) .
O2 C28 1.235(4) .
O3 Zn1 2.016(2) 1_545
O3 C29 1.275(4) .
O4 C29 1.242(4) .
N1 C1 1.331(5) .
N1 C5 1.340(5) .
N2 C6 1.333(4) .
N2 C10 1.345(4) .
N3 C11 1.346(4) .
N3 C15 1.334(4) .
N4 C16 1.354(4) .
N4 C20 1.336(4) .
C1 H1 0.9300 .
C1 C2 1.381(5) .
C2 H2 0.9300 .
C2 C3 1.387(5) .
C3 C4 1.385(5) .
C3 C8 1.485(4) .
C4 H4 0.9300 .
C4 C5 1.377(5) .
C5 H5 0.9300 .
C6 C7 1.381(5) .
C6 C16 1.500(4) .
C7 H7 0.9300 .
C7 C8 1.396(5) .
C8 C9 1.398(4) .
C9 H9 0.9300 .
C9 C10 1.379(5) .
C10 C11 1.496(5) .
C11 C12 1.386(4) .
C12 H12 0.9300 .
C12 C13 1.379(5) .
C13 H13 0.9300 .
C13 C14 1.382(5) .
C14 H14 0.9300 .
C14 C15 1.375(5) .
C15 H15 0.9300 .
C16 C17 1.375(5) .
C17 H17 0.9300 .
C17 C18 1.388(5) .
C18 H18 0.9300 .
C18 C19 1.382(5) .
C19 H19 0.9300 .
C19 C20 1.380(5) .
C20 H20 0.9300 .
C22 H22 0.9300 .
C22 C23 1.374(5) .
C22 C27 1.399(5) .
C23 H23 0.9300 .
C23 C24 1.385(5) .
C24 H24 0.9300 .
C24 C25 1.394(5) .
C25 C26 1.392(5) .
C25 C29 1.509(5) .
C26 H26 0.9300 .
C26 C27 1.386(5) .
C27 C28 1.510(5) .
O1W H1WA 0.8500 .
O1W H1WB 0.8495 .
O2W H2WA 0.8501 .
O2W H2WB 0.87(2) .
O3W H3WA 0.8500 .
O3W H3WB 0.8500(11) .

loop_
_geom_torsion_atom_site_label_1
_geom_torsion_atom_site_label_2
_geom_torsion_atom_site_label_3
_geom_torsion_atom_site_label_4
_geom_torsion
_geom_torsion_site_symmetry_1
Zn1 O1 C28 O2 -4.2(4) .
Zn1 O1 C28 C27 171.9(2) .
Zn1 O3 C29 O4 -3.3(4) 1_545
Zn1 O3 C29 C25 174.0(2) 1_545
Zn1 N2 C6 C7 179.4(3) .
Zn1 N2 C6 C16 -0.6(4) .
Zn1 N2 C10 C9 -178.4(3) .
Zn1 N2 C10 C11 0.8(4) .
Zn1 N3 C11 C10 0.9(4) .
Zn1 N3 C11 C12 -178.9(3) .
Zn1 N3 C15 C14 179.2(3) .
Zn1 N4 C16 C6 3.2(4) .
Zn1 N4 C16 C17 -177.3(3) .
Zn1 N4 C20 C19 177.5(3) .
N1 C1 C2 C3 1.2(6) .
N2 C6 C7 C8 -0.9(5) .
N2 C6 C16 N4 -1.8(4) .
N2 C6 C16 C17 178.8(3) .
N2 C10 C11 N3 -1.1(4) .
N2 C10 C11 C12 178.7(3) .
N3 C11 C12 C13 -0.6(5) .
N4 C16 C17 C18 -0.3(6) .
C1 N1 C5 C4 -2.4(6) .
C1 C2 C3 C4 -2.0(5) .
C1 C2 C3 C8 176.7(3) .
C2 C3 C4 C5 0.8(5) .
C2 C3 C8 C7 25.7(5) .
C2 C3 C8 C9 -153.5(3) .
C3 C4 C5 N1 1.5(6) .
C3 C8 C9 C10 179.7(3) .
C4 C3 C8 C7 -155.7(3) .
C4 C3 C8 C9 25.2(5) .
C5 N1 C1 C2 1.0(6) .
C6 N2 C10 C9 0.5(5) .
C6 N2 C10 C11 179.7(3) .
C6 C7 C8 C3 -178.8(3) .
C6 C7 C8 C9 0.4(5) .
C6 C16 C17 C18 179.1(3) .
C7 C6 C16 N4 178.3(3) .
C7 C6 C16 C17 -1.2(6) .
C7 C8 C9 C10 0.5(5) .
C8 C3 C4 C5 -177.9(3) .
C8 C9 C10 N2 -1.0(5) .
C8 C9 C10 C11 180.0(3) .
C9 C10 C11 N3 178.0(3) .
C9 C10 C11 C12 -2.2(6) .
C10 N2 C6 C7 0.5(5) .
C10 N2 C6 C16 -179.5(3) .
C10 C11 C12 C13 179.6(3) .
C11 N3 C15 C14 -1.2(6) .
C11 C12 C13 C14 -0.6(5) .
C12 C13 C14 C15 0.8(5) .
C13 C14 C15 N3 0.1(6) .
C15 N3 C11 C10 -178.8(3) .
C15 N3 C11 C12 1.4(5) .
C16 N4 C20 C19 -0.5(5) .
C16 C6 C7 C8 179.0(3) .
C16 C17 C18 C19 -0.7(6) .
C17 C18 C19 C20 1.0(6) .
C18 C19 C20 N4 -0.5(6) .
C20 N4 C16 C6 -178.6(3) .
C20 N4 C16 C17 0.9(5) .
C22 C23 C24 C25 -0.7(5) .
C22 C27 C28 O1 8.4(5) .
C22 C27 C28 O2 -175.4(3) .
C23 C22 C27 C26 1.3(5) .
C23 C22 C27 C28 -175.8(3) .
C23 C24 C25 C26 0.5(5) .
C23 C24 C25 C29 -174.3(3) .
C24 C25 C26 C27 0.6(5) .
C24 C25 C29 O3 7.2(4) .
C24 C25 C29 O4 -175.4(3) .
C25 C26 C27 C22 -1.5(5) .
C25 C26 C27 C28 175.7(3) .
C26 C25 C29 O3 -167.7(3) .
C26 C25 C29 O4 9.7(4) .
C26 C27 C28 O1 -168.7(3) .
C26 C27 C28 O2 7.5(5) .
C27 C22 C23 C24 -0.2(5) .
C29 C25 C26 C27 175.6(3) .
